data_8101772
loop_
_publ_author_name
'Li, X.'
'Wang, D.-Y.'
'Hu, H.-M.'

_publ_section_title
;
Crystal structure of diaquabis(1,10-phenanthroline)-dilanthanum(III) 
tris(\m-1,4-benzenedicarboxylate), La~2~(H~2~O)~2~(C~12~H~8~N~2~)
~2~(C~8~H~4~O~4~)~3~
;
_journal_issue 2
_journal_name_full 'Zeitschrift f\"ur Kristallographie - New Crystal Structures'
_journal_page_first 271
_journal_page_last 272
_journal_volume 220
_journal_year 2005
_chemical_formula_moiety La~2~(H~2~O)~2~(phen)~2~(bdc)~3~
_chemical_formula_structural La2(H2O)2(C12H8N2)2(C8H4O4)3
_chemical_formula_sum 'C24 H16 La N2 O7'
_chemical_formula_weight 583.30
_chemical_name_systematic
; 
diaquabis(1,10-phenanthroline)lanthanum(III) tris(1,4-benzenedicarboxylate)
;
_space_group_IT_number 2
_symmetry_cell_setting triclinic
_symmetry_space_group_name_Hall '-P 1'
_symmetry_space_group_name_H-M 'P -1'
_atom_sites_solution_hydrogens geom
_atom_sites_solution_primary direct
_atom_sites_solution_secondary difmap
_audit_creation_method SHELXL-97
_cell_angle_alpha 109.435(6)
_cell_angle_beta 92.016(4)
_cell_angle_gamma 112.162(3)
_cell_formula_units_Z 2
_cell_length_a 10.4236(12)
_cell_length_b 10.8499(9)
_cell_length_c 11.4483(15)
_cell_measurement_reflns_used 3824
_cell_measurement_temperature 293(2)
_cell_measurement_theta_max 25.0
_cell_measurement_theta_min 2.6
_cell_volume 1111.5(2)
_computing_cell_refinement 'RAPID AUTO (Rigaku,2001)'
_computing_data_collection 'RAPID AUTO (Rigaku,2001)'
_computing_data_reduction 'RAPID AUTO (Rigaku,2001)'
_computing_molecular_graphics 'SHELXTL (Siemens, 1994)'
_computing_publication_material 'SHELXTL (Siemens, 1994)'
_computing_structure_refinement 'SHELXL-97 (Sheldrick, 1997)'
_computing_structure_solution 'SHELXS-97 (Sheldrick, 1990)'
_diffrn_ambient_temperature 293(2)
_diffrn_measured_fraction_theta_full 0.981
_diffrn_measured_fraction_theta_max 0.981
_diffrn_measurement_device_type 'Rigaku R-axis RAPID IP''
_diffrn_measurement_method Oscillation
_diffrn_radiation_monochromator graphite
_diffrn_radiation_source 'rotate anode'
_diffrn_radiation_type MoK\a
_diffrn_radiation_wavelength 0.71073
_diffrn_reflns_av_R_equivalents 0.0000
_diffrn_reflns_av_sigmaI/netI 0.0183
_diffrn_reflns_limit_h_max 12
_diffrn_reflns_limit_h_min 0
_diffrn_reflns_limit_k_max 11
_diffrn_reflns_limit_k_min -12
_diffrn_reflns_limit_l_max 13
_diffrn_reflns_limit_l_min -13
_diffrn_reflns_number 3824
_diffrn_reflns_theta_full 25.00
_diffrn_reflns_theta_max 25.00
_diffrn_reflns_theta_min 2.60
_diffrn_standards_decay_% 0
_diffrn_standards_interval_count 0
_diffrn_standards_interval_time 0
_diffrn_standards_number 0
_exptl_absorpt_coefficient_mu 1.971
_exptl_absorpt_correction_T_max 0.7699
_exptl_absorpt_correction_T_min 0.6084
_exptl_absorpt_correction_type multi-scan
_exptl_absorpt_process_details 'psi scan'
_exptl_crystal_colour colourless
_exptl_crystal_density_diffrn 1.743
_exptl_crystal_density_method 'not measured'
_exptl_crystal_description block
_exptl_crystal_F_000 574
_exptl_crystal_size_max 0.28
_exptl_crystal_size_mid 0.18
_exptl_crystal_size_min 0.14
_refine_diff_density_max 1.073
_refine_diff_density_min -0.831
_refine_diff_density_rms 0.089
_refine_ls_extinction_coef 0.0135(9)
_refine_ls_extinction_expression Fc^*^=kFc[1+0.001xFc^2^\l^3^/sin(2\q)]^-1/4^
_refine_ls_extinction_method SHELXL
_refine_ls_goodness_of_fit_ref 1.043
_refine_ls_hydrogen_treatment mixed
_refine_ls_matrix_type full
_refine_ls_number_parameters 314
_refine_ls_number_reflns 3824
_refine_ls_number_restraints 2
_refine_ls_restrained_S_all 1.043
_refine_ls_R_factor_all 0.0304
_refine_ls_R_factor_gt 0.0292
_refine_ls_shift/su_max 0.001
_refine_ls_shift/su_mean 0.000
_refine_ls_structure_factor_coef Fsqd
_refine_ls_weighting_details 'calc w=1/[\s^2^(Fo^2^)+(0.0309P)^2^+3.1263P] where P=(Fo^2^+2Fc^2^)/3'
_refine_ls_weighting_scheme calc
_refine_ls_wR_factor_gt 0.0701
_refine_ls_wR_factor_ref 0.0710
_reflns_number_gt 3677
_reflns_number_total 3824
_reflns_threshold_expression >2sigma(I)
_cod_data_source_file 1267-1523.cff
_cod_data_source_block 51
_cod_original_sg_symbol_H-M P-1
_cod_database_code 8101772

loop_
_symmetry_equiv_pos_as_xyz
'x, y, z'
'-x, -y, -z'

loop_
_atom_site_label
_atom_site_type_symbol
_atom_site_fract_x
_atom_site_fract_y
_atom_site_fract_z
_atom_site_U_iso_or_equiv
_atom_site_adp_type
_atom_site_occupancy
_atom_site_symmetry_multiplicity
_atom_site_Wyckoff_symbol
_atom_site_calc_flag
_atom_site_refinement_flags
_atom_site_disorder_assembly
_atom_site_disorder_group
La1 La 0.58492(2) 0.49161(2) 0.334117(18) 0.02499(10) Uani 1 2 i d . . .
N1 N 0.6190(4) 0.3106(4) 0.1232(3) 0.0448(9) Uani 1 2 i d . . .
N2 N 0.8464(4) 0.5004(4) 0.3068(4) 0.0512(10) Uani 1 2 i d . . .
O1 O 0.3358(3) 0.3047(3) 0.2626(3) 0.0526(8) Uani 1 2 i d . . .
O1W O 0.4529(3) 0.5087(4) 0.1486(3) 0.0512(8) Uani 1 2 i d D . .
O3 O -0.3150(4) -0.3022(4) 0.0945(3) 0.0685(12) Uani 1 2 i d . . .
O4 O -0.2672(3) -0.3016(3) 0.2843(3) 0.0396(7) Uani 1 2 i d . . .
O5 O 0.6058(4) 0.2884(4) 0.3794(4) 0.0638(10) Uani 1 2 i d . . .
C1 C 0.2591(4) 0.2792(4) 0.3392(4) 0.0420(10) Uani 1 2 i d . . .
C2 C 0.1311(4) 0.1411(4) 0.2986(3) 0.0296(8) Uani 1 2 i d . . .
C3 C 0.0354(5) 0.0930(5) 0.1899(4) 0.0446(11) Uani 1 2 i d . . .
H3A H 0.0525 0.1447 0.1373 0.053 Uiso 1 2 i calc R . .
C4 C -0.0857(4) -0.0316(5) 0.1585(4) 0.0427(10) Uani 1 2 i d . . .
H4A H -0.1513 -0.0610 0.0869 0.051 Uiso 1 2 i calc R . .
C5 C -0.1103(4) -0.1131(4) 0.2328(3) 0.0298(8) Uani 1 2 i d . . .
C6 C -0.2399(4) -0.2493(4) 0.2002(4) 0.0348(8) Uani 1 2 i d . . .
C7 C -0.0110(4) -0.0669(5) 0.3389(4) 0.0409(10) Uani 1 2 i d . . .
H7A H -0.0246 -0.1218 0.3885 0.049 Uiso 1 2 i calc R . .
C8 C 0.1080(4) 0.0596(5) 0.3720(4) 0.0406(10) Uani 1 2 i d . . .
H8A H 0.1730 0.0901 0.4444 0.049 Uiso 1 2 i calc R . .
C9 C 0.5549(4) 0.2685(5) 0.4709(5) 0.0458(11) Uani 1 2 i d . . .
C10 C 0.5278(4) 0.1304(4) 0.4880(4) 0.0301(8) Uani 1 2 i d . . .
C11 C 0.4447(5) 0.0907(4) 0.5720(4) 0.0415(10) Uani 1 2 i d . . .
H11A H 0.4073 0.1516 0.6207 0.050 Uiso 1 2 i calc R . .
C12 C 0.5829(5) 0.0390(4) 0.4161(4) 0.0382(9) Uani 1 2 i d . . .
H12A H 0.6389 0.0650 0.3594 0.046 Uiso 1 2 i calc R . .
C13 C 0.5071(7) 0.2105(7) 0.0372(5) 0.0735(17) Uani 1 2 i d . . .
H13A H 0.4182 0.2004 0.0553 0.088 Uiso 1 2 i calc R . .
C14 C 0.5153(11) 0.1204(11) -0.0777(7) 0.129(4) Uani 1 2 i d . . .
H14A H 0.4339 0.0510 -0.1347 0.155 Uiso 1 2 i calc R . .
C15 C 0.6401(13) 0.1345(12) -0.1050(7) 0.134(4) Uani 1 2 i d . . .
H15A H 0.6463 0.0753 -0.1828 0.161 Uiso 1 2 i calc R . .
C16 C 0.7647(10) 0.2371(10) -0.0195(7) 0.097(3) Uani 1 2 i d . . .
C17 C 0.8979(13) 0.2548(15) -0.0431(9) 0.133(4) Uani 1 2 i d . . .
H17A H 0.9082 0.1990 -0.1207 0.160 Uiso 1 2 i calc R . .
C18 C 1.0123(10) 0.3502(12) 0.0431(10) 0.117(4) Uani 1 2 i d . . .
H18A H 1.1006 0.3615 0.0228 0.141 Uiso 1 2 i calc R . .
C19 C 1.0039(7) 0.4378(9) 0.1685(9) 0.089(2) Uani 1 2 i d . . .
C20 C 1.1139(9) 0.5293(12) 0.2606(14) 0.130(4) Uani 1 2 i d . . .
H20A H 1.2041 0.5402 0.2462 0.156 Uiso 1 2 i calc R . .
C21 C 1.0976(7) 0.6086(9) 0.3768(12) 0.125(4) Uani 1 2 i d . . .
H21A H 1.1750 0.6723 0.4407 0.150 Uiso 1 2 i calc R . .
C22 C 0.9570(6) 0.5893(7) 0.3956(8) 0.085(2) Uani 1 2 i d . . .
H22A H 0.9439 0.6417 0.4733 0.102 Uiso 1 2 i calc R . .
C23 C 0.8679(6) 0.4235(6) 0.1934(6) 0.0573(14) Uani 1 2 i d . . .
C24 C 0.7481(6) 0.3231(6) 0.0980(5) 0.0561(13) Uani 1 2 i d . . .
O2 O 0.2809(6) 0.3628(4) 0.4512(3) 0.1010(19) Uani 1 2 i d . . .
O6 O 0.5245(5) 0.3576(4) 0.5484(6) 0.116(2) Uani 1 2 i d . . .
H1WA H 0.513(5) 0.562(6) 0.122(6) 0.080 Uiso 1 2 i d D . .
H1WB H 0.403(6) 0.446(5) 0.084(4) 0.080 Uiso 1 2 i d D . .

loop_
_atom_site_aniso_label
_atom_site_aniso_U_11
_atom_site_aniso_U_22
_atom_site_aniso_U_33
_atom_site_aniso_U_23
_atom_site_aniso_U_13
_atom_site_aniso_U_12
La1 0.02518(14) 0.01985(13) 0.02687(14) 0.01135(9) 0.00715(8) 0.00365(9)
N1 0.058(2) 0.052(2) 0.0315(17) 0.0130(16) 0.0109(16) 0.032(2)
N2 0.0287(19) 0.044(2) 0.082(3) 0.030(2) 0.0013(18) 0.0127(17)
O1 0.0303(15) 0.0451(18) 0.072(2) 0.0340(17) 0.0106(15) -0.0053(13)
O1W 0.0335(16) 0.052(2) 0.062(2) 0.0369(17) -0.0043(14) -0.0019(14)
O3 0.052(2) 0.060(2) 0.055(2) 0.0354(18) -0.0208(16) -0.0266(17)
O4 0.0316(14) 0.0364(15) 0.0495(16) 0.0292(13) 0.0067(12) 0.0014(12)
O5 0.075(2) 0.051(2) 0.075(2) 0.0477(19) 0.007(2) 0.0162(18)
C1 0.037(2) 0.035(2) 0.038(2) 0.0178(18) -0.0125(18) -0.0040(18)
C2 0.0272(18) 0.0261(18) 0.0274(17) 0.0108(15) 0.0065(14) 0.0019(15)
C3 0.041(2) 0.041(2) 0.039(2) 0.0263(19) -0.0038(18) -0.0062(19)
C4 0.035(2) 0.040(2) 0.039(2) 0.0235(18) -0.0080(17) -0.0057(18)
C5 0.0234(17) 0.0298(19) 0.0324(19) 0.0150(15) 0.0073(14) 0.0040(15)
C6 0.0259(19) 0.032(2) 0.045(2) 0.0227(17) 0.0057(16) 0.0032(16)
C7 0.040(2) 0.039(2) 0.040(2) 0.0263(19) 0.0028(18) 0.0030(18)
C8 0.034(2) 0.039(2) 0.035(2) 0.0200(18) -0.0044(16) -0.0022(18)
C9 0.027(2) 0.033(2) 0.082(3) 0.027(2) 0.007(2) 0.0126(18)
C10 0.0303(19) 0.0256(18) 0.0374(19) 0.0148(15) 0.0060(15) 0.0119(15)
C11 0.051(3) 0.029(2) 0.051(2) 0.0143(18) 0.026(2) 0.0233(19)
C12 0.050(2) 0.034(2) 0.036(2) 0.0172(17) 0.0207(18) 0.0180(19)
C13 0.092(4) 0.078(4) 0.038(3) -0.002(3) -0.007(3) 0.043(4)
C14 0.153(9) 0.154(9) 0.055(4) -0.028(5) -0.012(5) 0.099(8)
C15 0.180(10) 0.187(10) 0.042(4) -0.011(5) 0.003(5) 0.131(9)
C16 0.135(7) 0.154(7) 0.076(4) 0.055(5) 0.062(5) 0.120(7)
C17 0.157(9) 0.238(13) 0.101(6) 0.084(8) 0.075(7) 0.160(10)
C18 0.122(7) 0.202(10) 0.149(8) 0.122(8) 0.114(7) 0.137(8)
C19 0.050(4) 0.119(6) 0.157(7) 0.098(6) 0.048(4) 0.053(4)
C20 0.061(5) 0.127(8) 0.264(14) 0.122(9) 0.063(7) 0.057(6)
C21 0.038(4) 0.081(5) 0.224(12) 0.044(6) -0.034(5) 0.007(4)
C22 0.040(3) 0.058(3) 0.134(6) 0.021(4) -0.021(3) 0.013(3)
C23 0.057(3) 0.070(3) 0.087(4) 0.055(3) 0.043(3) 0.046(3)
C24 0.075(4) 0.079(4) 0.049(3) 0.036(3) 0.031(3) 0.056(3)
O2 0.164(5) 0.0351(19) 0.0345(19) 0.0094(15) -0.024(2) -0.024(2)
O6 0.106(4) 0.0315(19) 0.228(6) 0.049(3) 0.115(4) 0.038(2)

loop_
_atom_type_symbol
_atom_type_description
_atom_type_scat_dispersion_real
_atom_type_scat_dispersion_imag
_atom_type_scat_source
C C 0.0033 0.0016 'International Tables Vol C Tables 4.2.6.8 and 6.1.1.4'
H H 0.0000 0.0000 'International Tables Vol C Tables 4.2.6.8 and 6.1.1.4'
N N 0.0061 0.0033 'International Tables Vol C Tables 4.2.6.8 and 6.1.1.4'
O O 0.0106 0.0060 'International Tables Vol C Tables 4.2.6.8 and 6.1.1.4'
La La -0.2871 2.4523 'International Tables Vol C Tables 4.2.6.8 and 6.1.1.4'

loop_
_geom_angle_atom_site_label_1
_geom_angle_atom_site_label_2
_geom_angle_atom_site_label_3
_geom_angle
_geom_angle_site_symmetry_1
_geom_angle_site_symmetry_3
_geom_angle_publ_flag
O6 La1 O2 69.2(2) 2_666 2_666 ?
O6 La1 O4 86.43(12) 2_666 1_665 ?
O2 La1 O4 84.70(11) 2_666 1_665 ?
O6 La1 O5 125.57(16) 2_666 . ?
O2 La1 O5 84.27(14) 2_666 . ?
O4 La1 O5 138.81(12) 1_665 . ?
O6 La1 O1 83.22(15) 2_666 . ?
O2 La1 O1 129.09(14) 2_666 . ?
O4 La1 O1 136.72(10) 1_665 . ?
O5 La1 O1 78.16(12) . . ?
O6 La1 O1W 80.8(2) 2_666 . ?
O2 La1 O1W 141.26(14) 2_666 . ?
O4 La1 O1W 69.06(9) 1_665 . ?
O5 La1 O1W 134.13(12) . . ?
O1 La1 O1W 67.83(10) . . ?
O6 La1 N1 154.11(19) 2_666 . ?
O2 La1 N1 136.14(17) 2_666 . ?
O4 La1 N1 90.62(11) 1_665 . ?
O5 La1 N1 71.06(12) . . ?
O1 La1 N1 81.40(12) . . ?
O1W La1 N1 74.14(12) . . ?
O6 La1 N2 139.81(16) 2_666 . ?
O2 La1 N2 78.02(18) 2_666 . ?
O4 La1 N2 67.57(11) 1_665 . ?
O5 La1 N2 71.34(12) . . ?
O1 La1 N2 136.66(12) . . ?
O1W La1 N2 114.63(12) . . ?
N1 La1 N2 60.15(12) . . ?
O6 La1 La1 49.08(14) 2_666 2_666 ?
O2 La1 La1 55.06(13) 2_666 2_666 ?
O4 La1 La1 126.23(7) 1_665 2_666 ?
O5 La1 La1 76.62(10) . 2_666 ?
O1 La1 La1 74.40(8) . 2_666 ?
O1W La1 La1 119.81(9) . 2_666 ?
N1 La1 La1 142.86(8) . 2_666 ?
N2 La1 La1 125.02(9) . 2_666 ?
O6 La1 La1 34.64(6) . 2_666 ?
O2 La1 La1 35.43(6) . 2_666 ?
C13 N1 C24 118.2(4) . . ?
C13 N1 La1 119.8(4) . . ?
C24 N1 La1 121.9(3) . . ?
C22 N2 C23 117.9(5) . . ?
C22 N2 La1 121.5(4) . . ?
C23 N2 La1 120.1(3) . . ?
C1 O1 La1 121.3(3) . . ?
La1 O1W H1WA 106(5) . . ?
La1 O1W H1WB 130(5) . . ?
H1WA O1W H1WB 102(6) . . ?
C6 O4 La1 146.2(3) . 1_445 ?
C9 O5 La1 114.5(3) . . ?
O1 C1 O2 124.2(4) . . ?
O1 C1 C2 119.4(4) . . ?
O2 C1 C2 116.4(4) . . ?
C8 C2 C3 119.2(3) . . ?
C8 C2 C1 118.9(3) . . ?
C3 C2 C1 121.9(3) . . ?
C2 C3 C4 120.4(4) . . ?
C2 C3 H3A 119.8 . . ?
C4 C3 H3A 119.8 . . ?
C3 C4 C5 120.6(4) . . ?
C3 C4 H4A 119.7 . . ?
C5 C4 H4A 119.7 . . ?
C7 C5 C4 118.5(3) . . ?
C7 C5 C6 119.9(3) . . ?
C4 C5 C6 121.7(3) . . ?
O3 C6 O4 124.0(4) . . ?
O3 C6 C5 118.8(3) . . ?
O4 C6 C5 117.1(3) . . ?
C8 C7 C5 120.8(4) . . ?
C8 C7 H7A 119.6 . . ?
C5 C7 H7A 119.6 . . ?
C2 C8 C7 120.4(4) . . ?
C2 C8 H8A 119.8 . . ?
C7 C8 H8A 119.8 . . ?
O6 C9 O5 122.4(5) . . ?
O6 C9 C10 118.3(5) . . ?
O5 C9 C10 119.3(4) . . ?
C11 C10 C12 119.4(4) . . ?
C11 C10 C9 121.0(4) . . ?
C12 C10 C9 119.6(4) . . ?
C12 C11 C10 120.4(4) 2_656 . ?
C12 C11 H11A 119.8 2_656 . ?
C10 C11 H11A 119.8 . . ?
C11 C12 C10 120.3(4) 2_656 . ?
C11 C12 H12A 119.9 2_656 . ?
C10 C12 H12A 119.9 . . ?
N1 C13 C14 123.6(7) . . ?
N1 C13 H13A 118.2 . . ?
C14 C13 H13A 118.2 . . ?
C15 C14 C13 118.8(8) . . ?
C15 C14 H14A 120.6 . . ?
C13 C14 H14A 120.6 . . ?
C14 C15 C16 121.6(6) . . ?
C14 C15 H15A 119.2 . . ?
C16 C15 H15A 119.2 . . ?
C17 C16 C15 123.8(8) . . ?
C17 C16 C24 119.7(9) . . ?
C15 C16 C24 116.4(7) . . ?
C18 C17 C16 121.3(8) . . ?
C18 C17 H17A 119.4 . . ?
C16 C17 H17A 119.4 . . ?
C17 C18 C19 122.3(7) . . ?
C17 C18 H18A 118.9 . . ?
C19 C18 H18A 118.9 . . ?
C20 C19 C23 117.8(8) . . ?
C20 C19 C18 125.0(7) . . ?
C23 C19 C18 117.2(8) . . ?
C19 C20 C21 121.7(7) . . ?
C19 C20 H20A 119.1 . . ?
C21 C20 H20A 119.1 . . ?
C20 C21 C22 117.6(7) . . ?
C20 C21 H21A 121.2 . . ?
C22 C21 H21A 121.2 . . ?
N2 C22 C21 122.3(8) . . ?
N2 C22 H22A 118.9 . . ?
C21 C22 H22A 118.9 . . ?
N2 C23 C19 122.7(6) . . ?
N2 C23 C24 118.3(4) . . ?
C19 C23 C24 119.0(6) . . ?
N1 C24 C16 121.2(6) . . ?
N1 C24 C23 118.3(4) . . ?
C16 C24 C23 120.4(6) . . ?
C1 O2 La1 155.5(5) . 2_666 ?
C1 O2 La1 73.1(3) . . ?
La1 O2 La1 89.51(14) 2_666 . ?
C9 O6 La1 166.8(5) . 2_666 ?
C9 O6 La1 79.6(4) . . ?
La1 O6 La1 96.28(16) 2_666 . ?

loop_
_geom_bond_atom_site_label_1
_geom_bond_atom_site_label_2
_geom_bond_distance
_geom_bond_site_symmetry_2
_geom_bond_publ_flag
La1 O6 2.416(4) 2_666 ?
La1 O2 2.449(3) 2_666 ?
La1 O4 2.458(2) 1_665 ?
La1 O5 2.509(3) . ?
La1 O1 2.510(3) . ?
La1 O1W 2.586(3) . ?
La1 N1 2.691(3) . ?
La1 N2 2.723(4) . ?
La1 O6 3.212(6) . ?
La1 O2 3.463(5) . ?
La1 La1 4.2249(6) 2_666 ?
N1 C13 1.327(7) . ?
N1 C24 1.353(6) . ?
N2 C22 1.311(7) . ?
N2 C23 1.369(7) . ?
O1 C1 1.236(5) . ?
O1W H1WA 0.82(2) . ?
O1W H1WB 0.81(2) . ?
O3 C6 1.240(5) . ?
O4 C6 1.261(5) . ?
O4 La1 2.458(2) 1_445 ?
O5 C9 1.237(6) . ?
C1 O2 1.253(6) . ?
C1 C2 1.492(5) . ?
C2 C8 1.376(5) . ?
C2 C3 1.380(5) . ?
C3 C4 1.381(5) . ?
C3 H3A 0.9300 . ?
C4 C5 1.384(5) . ?
C4 H4A 0.9300 . ?
C5 C7 1.383(5) . ?
C5 C6 1.496(5) . ?
C7 C8 1.379(6) . ?
C7 H7A 0.9300 . ?
C8 H8A 0.9300 . ?
C9 O6 1.226(6) . ?
C9 C10 1.497(5) . ?
C10 C11 1.383(5) . ?
C10 C12 1.383(5) . ?
C11 C12 1.381(6) 2_656 ?
C11 H11A 0.9300 . ?
C12 C11 1.381(6) 2_656 ?
C12 H12A 0.9300 . ?
C13 C14 1.381(8) . ?
C13 H13A 0.9300 . ?
C14 C15 1.313(13) . ?
C14 H14A 0.9300 . ?
C15 C16 1.406(13) . ?
C15 H15A 0.9300 . ?
C16 C17 1.378(12) . ?
C16 C24 1.419(8) . ?
C17 C18 1.331(14) . ?
C17 H17A 0.9300 . ?
C18 C19 1.461(12) . ?
C18 H18A 0.9300 . ?
C19 C20 1.331(14) . ?
C19 C23 1.417(7) . ?
C20 C21 1.380(14) . ?
C20 H20A 0.9300 . ?
C21 C22 1.435(11) . ?
C21 H21A 0.9300 . ?
C22 H22A 0.9300 . ?
C23 C24 1.422(8) . ?
O2 La1 2.449(3) 2_666 ?
O6 La1 2.416(4) 2_666 ?

loop_
_geom_hbond_atom_site_label_D
_geom_hbond_atom_site_label_H
_geom_hbond_atom_site_label_A
_geom_hbond_distance_DH
_geom_hbond_distance_HA
_geom_hbond_distance_DA
_geom_hbond_angle_DHA
_geom_hbond_site_symmetry_A
O1W H1WA O3 0.82(2) 1.96(2) 2.767(4) 167(6) 1_665
O1W H1WB O3 0.81(2) 2.03(2) 2.823(5) 167(7) 2
